data_7130622
loop_
_publ_author_name
'Sharma, Alpa'
'Kour, Harpreet'
'Kour, Jaspreet'
'Kamal, Kamal'
'Sawant, Sanghapal D.'

_publ_section_title
;
 Visible-light-promoted iron catalyzed C--H functionalization of
 1,4-naphthoquinones via oxidative coupling with sulfoximines
;
_journal_name_full 'Chemical Communications'
_journal_paper_doi 10.1039/D2CC03319D
_journal_year 2022
_chemical_formula_sum 'Cs0.31 K0.69 P Se6'
_chemical_name_systematic
;
Cesium-0.31 Potassium-0.69 Hexaselenophosphate
;
_space_group_IT_number 29
_space_group_name_Hall 'P 2c -2ac'
_space_group_name_H-M_alt 'P c a 21'
_symmetry_cell_setting orthorhombic
_symmetry_Int_Tables_number 29
_symmetry_space_group_name_H-M 'P c a 21'
_audit_update_record
;
2018-02-28 deposited with the CCDC.	2022-08-31 downloaded from the CCDC.
;
_cell_angle_alpha 90
_cell_angle_beta 90
_cell_angle_gamma 90
_cell_formula_units_Z 4
_cell_length_a 11.73919
_cell_length_b 6.86049
_cell_length_c 11.46433
_cell_volume 923.298
_cod_data_source_file d2cc03319d2.cif
_cod_data_source_block 194439-ICSD
_cod_original_cell_volume 923.29
_cod_original_formula_sum 'Cs0.31 K0.69 P1 Se6'
_cod_database_code 7130622

loop_
_symmetry_equiv_pos_site_id
_symmetry_equiv_pos_as_xyz
1 'x+1/2, -y, z'
2 '-x+1/2, y, z+1/2'
3 '-x, -y, z+1/2'
4 'x, y, z'

loop_
_atom_site_label
_atom_site_type_symbol
_atom_site_fract_x
_atom_site_fract_y
_atom_site_fract_z
Se1 Se1- 0.14665 0.23762 0.06101
Se2 Se1- 0.12565 0.5766 0.50007
Se3 Se1- 0.12764 0.43185 0.22617
Se4 Se1- 0.8679 0.93304 0.89305
Se5 Se1- 0.10295 0.75555 0.14814
Cs1 Cs1+ 0.13266 0.6918 0.83827
K1 K1+ 0.13266 0.6918 0.83827
P1 P5+ 0.3293 0.2802 0.0307
Se6 Se1- 0.41613 0.18116 0.20468

loop_
_citation_id
_citation_doi
_citation_year
1 10.1021/acs.chemmater.5b00065 2015
